data_2023312
loop_
_publ_author_name
'Ito, Masataka'
'Chikaraishi Kasuga, Noriko'
'Matsuse, Ryo'
'Hirotsu, Masakazu'

_publ_section_title
;
 Crystal structures and circular dichroism of
 {2,2&#x2032;-[(1S,2S)-1,2-diphenylethane-1,2-diylbis(nitrilophenylmethanylylidene)]diphenolato}nickel(II)
 and its ethanol solvate
;
_journal_coeditor_code OX2008
_journal_issue 12
_journal_name_full 'Acta Crystallographica Section E Crystallographic Communications'
_journal_paper_doi 10.1107/S2056989024010508
_journal_volume 80
_journal_year 2024
_chemical_absolute_configuration rmad
_chemical_formula_iupac '[Ni (C40 H30 N2 O2)], 2C2 H6 O'
_chemical_formula_moiety 'C40 H30 N2 Ni O2, 2(C2 H6 O)'
_chemical_formula_sum 'C44 H42 N2 Ni O4'
_chemical_formula_weight 721.50
_chemical_name_systematic
'{2,2'-[(1<i>S</i>,2<i>S</i>)-1,2-Diphenylethane-1,2-diylbis(nitrilophenylmethanylylidene)]diphenolato}nickel(II) ethanol disolvate'
_space_group_crystal_system triclinic
_space_group_IT_number 1
_space_group_name_Hall 'P 1'
_space_group_name_H-M_alt 'P 1'
_atom_sites_solution_hydrogens geom
_atom_sites_solution_primary dual
_audit_creation_method
;
Olex2 1.5
(compiled 2024.02.16 svn.r378c4104 for OlexSys, GUI svn.r6928)
;
_cell_angle_alpha 94.3520(10)
_cell_angle_beta 100.5990(10)
_cell_angle_gamma 90.5840(10)
_cell_formula_units_Z 2
_cell_length_a 10.5830(2)
_cell_length_b 12.4110(2)
_cell_length_c 13.9837(2)
_cell_measurement_reflns_used 24617
_cell_measurement_temperature 120.15
_cell_measurement_theta_max 31.3410
_cell_measurement_theta_min 3.0430
_cell_volume 1799.61(5)
_computing_cell_refinement
;
CrysAlisPro 1.171.39.46 (Rigaku OD, 2018)
;
_computing_data_collection
;
CrysAlisPro 1.171.39.46 (Rigaku OD, 2018)
;
_computing_data_reduction
;
CrysAlisPro 1.171.39.46 (Rigaku OD, 2018)
;
_computing_molecular_graphics
;
Olex2 1.5 (Dolomanov <i>et al.</i>, 2009),
Ortep-3 for Windows (Farrugia, 2012) and
Mercury (Macrae et al., 2020)
;
_computing_publication_material
;
Olex2 1.5 (Dolomanov <i>et al.</i>, 2009)
;
_computing_structure_refinement
;
<i>SHELXL2018/3</i> (Sheldrick, 2015b)
;
_computing_structure_solution
;
<i>SHELXT2018/2</i> (Sheldrick, 2015a)
;
_diffrn_ambient_temperature 120.15
_diffrn_detector 'CCD plate'
_diffrn_measured_fraction_theta_full 0.995
_diffrn_measured_fraction_theta_max 0.995
_diffrn_measurement_device 'abstract diffractometer'
_diffrn_measurement_device_type 'Rigaku Oxford Diffraction, Synergy Custom system, HyPix'
_diffrn_measurement_method '\w scans'
_diffrn_radiation_monochromator graphite
_diffrn_radiation_probe x-ray
_diffrn_radiation_type 'Mo K\a'
_diffrn_radiation_wavelength 0.71073
_diffrn_reflns_av_R_equivalents 0.0247
_diffrn_reflns_av_unetI/netI 0.0382
_diffrn_reflns_limit_h_max 12
_diffrn_reflns_limit_h_min -12
_diffrn_reflns_limit_k_max 14
_diffrn_reflns_limit_k_min -14
_diffrn_reflns_limit_l_max 16
_diffrn_reflns_limit_l_min -16
_diffrn_reflns_number 24831
_diffrn_reflns_theta_full 25.242
_diffrn_reflns_theta_max 25.349
_diffrn_reflns_theta_min 2.729
_diffrn_source 'fine-focus sealed X-ray tube'
_exptl_absorpt_coefficient_mu 0.586
_exptl_absorpt_correction_T_max 1.00000
_exptl_absorpt_correction_T_min 0.82432
_exptl_absorpt_correction_type multi-scan
_exptl_absorpt_process_details
;
(CrysAlisPro; Rigaku OD, 2018)
;
_exptl_crystal_colour brown
_exptl_crystal_density_diffrn 1.331
_exptl_crystal_description platelet
_exptl_crystal_F_000 760
_exptl_crystal_size_max 0.26
_exptl_crystal_size_mid 0.20
_exptl_crystal_size_min 0.09
_refine_diff_density_max 0.320
_refine_diff_density_min -0.370
_refine_ls_abs_structure_details
;
Flack <i>x</i> determined using 5653 quotients
[(<i>I</i>^+^)-(<i>I</i>^-^)]/[(<i>I</i>^+^)+(<i>I</i>^-^)]
(Parsons <i>et al.</i>, 2013)
;
_refine_ls_abs_structure_Flack -0.012(5)
_refine_ls_extinction_method none
_refine_ls_goodness_of_fit_ref 1.027
_refine_ls_hydrogen_treatment constr
_refine_ls_matrix_type full
_refine_ls_number_parameters 938
_refine_ls_number_reflns 13032
_refine_ls_number_restraints 9
_refine_ls_restrained_S_all 1.036
_refine_ls_R_factor_all 0.0375
_refine_ls_R_factor_gt 0.0349
_refine_ls_shift/su_max 0.000
_refine_ls_shift/su_mean 0.000
_refine_ls_structure_factor_coef Fsqd
_refine_ls_weighting_details 'w=1/[\s^2^(Fo^2^)+(0.0420P)^2^+0.5385P] where P=(Fo^2^+2Fc^2^)/3'
_refine_ls_weighting_scheme calc
_refine_ls_wR_factor_gt 0.0817
_refine_ls_wR_factor_ref 0.0834
_reflns_number_gt 12354
_reflns_number_total 13032
_reflns_threshold_expression 'I > 2\s(I)'
_cod_data_source_file ox2008.cif
_cod_data_source_block 1_EtOH
_cod_database_code 2023312
_shelx_space_group_comment
;
The symmetry employed for this shelxl refinement is uniquely defined
by the following loop, which should always be used as a source of
symmetry information in preference to the above space-group names.
They are only intended as comments.
;

loop_
_space_group_symop_operation_xyz
'x, y, z'

loop_
_atom_site_type_symbol
_atom_site_label
_atom_site_fract_x
_atom_site_fract_y
_atom_site_fract_z
_atom_site_U_iso_or_equiv
_atom_site_adp_type
_atom_site_calc_flag
_atom_site_occupancy
_atom_site_disorder_assembly
_atom_site_disorder_group
Ni Ni1 0.37805(4) 0.27140(3) 0.25629(3) 0.02409(12) Uani d 1 . .
O O1 0.4813(2) 0.3855(2) 0.2414(2) 0.0317(7) Uani d 1 . .
O O2 0.5302(3) 0.2102(2) 0.3071(2) 0.0314(7) Uani d 1 . .
N N1 0.2258(3) 0.3374(3) 0.2050(2) 0.0221(7) Uani d 1 . .
N N2 0.2778(3) 0.1561(3) 0.2786(2) 0.0233(7) Uani d 1 . .
C C1 0.4456(4) 0.4831(3) 0.2189(3) 0.0215(8) Uani d 1 . .
C C2 0.5439(4) 0.5594(3) 0.2161(3) 0.0270(8) Uani d 1 . .
H H2 0.631150 0.538864 0.230451 0.032 Uiso calc 1 . .
C C3 0.5155(4) 0.6636(3) 0.1929(3) 0.0264(8) Uani d 1 . .
H H3 0.583229 0.713299 0.189791 0.032 Uiso calc 1 . .
C C4 0.3891(4) 0.6964(3) 0.1740(3) 0.0272(8) Uani d 1 . .
H H4 0.370460 0.768725 0.159354 0.033 Uiso calc 1 . .
C C5 0.2915(4) 0.6243(3) 0.1766(3) 0.0254(8) Uani d 1 . .
H H5 0.205193 0.647562 0.164190 0.030 Uiso calc 1 . .
C C6 0.3159(4) 0.5156(3) 0.1975(3) 0.0212(8) Uani d 1 . .
C C7 0.2090(3) 0.4386(3) 0.1900(3) 0.0210(8) Uani d 1 . .
C C8 0.0764(3) 0.4821(3) 0.1651(3) 0.0203(7) Uani d 1 . .
C C9 0.0225(4) 0.4998(3) 0.0697(3) 0.0291(8) Uani d 1 . .
H H9 0.065528 0.477353 0.017890 0.035 Uiso calc 1 . .
C C10 -0.0945(4) 0.5506(4) 0.0502(3) 0.0342(9) Uani d 1 . .
H H10 -0.131263 0.563576 -0.015030 0.041 Uiso calc 1 . .
C C11 -0.1579(4) 0.5823(3) 0.1251(3) 0.0313(10) Uani d 1 . .
H H11 -0.237496 0.617825 0.111324 0.038 Uiso calc 1 . .
C C12 -0.1060(4) 0.5625(3) 0.2202(3) 0.0285(9) Uani d 1 . .
H H12 -0.150819 0.582719 0.271457 0.034 Uiso calc 1 . .
C C13 0.0116(3) 0.5130(3) 0.2404(3) 0.0253(8) Uani d 1 . .
H H13 0.048085 0.500214 0.305719 0.030 Uiso calc 1 . .
C C14 0.1147(3) 0.2607(3) 0.1879(3) 0.0218(7) Uani d 1 . .
H H14 0.034710 0.301503 0.192207 0.026 Uiso calc 1 . .
C C15 0.0976(3) 0.1957(3) 0.0896(3) 0.0241(8) Uani d 1 . .
C C16 0.1895(4) 0.1919(3) 0.0303(3) 0.0331(9) Uani d 1 . .
H H16 0.267752 0.232459 0.050153 0.040 Uiso calc 1 . .
C C17 0.1673(5) 0.1291(4) -0.0577(3) 0.0420(11) Uani d 1 . .
H H17 0.230819 0.126927 -0.097734 0.050 Uiso calc 1 . .
C C18 0.0549(5) 0.0699(4) -0.0877(3) 0.0428(11) Uani d 1 . .
H H18 0.040694 0.026999 -0.148092 0.051 Uiso calc 1 . .
C C19 -0.0372(4) 0.0733(4) -0.0299(3) 0.0392(10) Uani d 1 . .
H H19 -0.115281 0.032565 -0.050327 0.047 Uiso calc 1 . .
C C20 -0.0162(4) 0.1362(3) 0.0587(3) 0.0319(9) Uani d 1 . .
H H20 -0.080260 0.138343 0.098267 0.038 Uiso calc 1 . .
C C21 0.5482(4) 0.1092(3) 0.3277(3) 0.0251(8) Uani d 1 . .
C C22 0.6764(4) 0.0788(3) 0.3597(3) 0.0301(9) Uani d 1 . .
H H22 0.743880 0.131644 0.367930 0.036 Uiso calc 1 . .
C C23 0.7048(4) -0.0261(3) 0.3790(3) 0.0318(9) Uani d 1 . .
H H23 0.791833 -0.044842 0.399777 0.038 Uiso calc 1 . .
C C24 0.6079(4) -0.1051(3) 0.3685(3) 0.0296(9) Uani d 1 . .
H H24 0.628426 -0.177823 0.380396 0.036 Uiso calc 1 . .
C C25 0.4811(4) -0.0761(3) 0.3405(3) 0.0259(8) Uani d 1 . .
H H25 0.414633 -0.129621 0.334423 0.031 Uiso calc 1 . .
C C26 0.4483(4) 0.0312(3) 0.3209(3) 0.0228(8) Uani d 1 . .
C C27 0.3136(4) 0.0583(3) 0.2996(3) 0.0237(9) Uani d 1 . .
C C28 0.2135(4) -0.0254(3) 0.3047(3) 0.0236(8) Uani d 1 . .
C C29 0.1823(5) -0.0492(4) 0.3935(3) 0.0364(10) Uani d 1 . .
H H29 0.228423 -0.014493 0.452735 0.044 Uiso calc 1 . .
C C30 0.0849(5) -0.1229(4) 0.3958(4) 0.0451(11) Uani d 1 . .
H H30 0.063859 -0.138161 0.456666 0.054 Uiso calc 1 . .
C C31 0.0176(4) -0.1748(3) 0.3107(3) 0.0385(10) Uani d 1 . .
H H31 -0.050883 -0.224176 0.312653 0.046 Uiso calc 1 . .
C C32 0.0504(4) -0.1546(3) 0.2235(3) 0.0359(10) Uani d 1 . .
H H32 0.006985 -0.192766 0.165062 0.043 Uiso calc 1 . .
C C33 0.1469(4) -0.0786(3) 0.2194(3) 0.0311(9) Uani d 1 . .
H H33 0.166833 -0.063435 0.158240 0.043(13) Uiso calc 1 . .
C C34 0.1424(3) 0.1882(3) 0.2728(3) 0.0238(8) Uani d 1 . .
H H34 0.084508 0.122567 0.258456 0.029 Uiso calc 1 . .
C C35 0.1209(4) 0.2499(3) 0.3661(3) 0.0264(8) Uani d 1 . .
C C36 0.2198(4) 0.2979(3) 0.4362(3) 0.0333(9) Uani d 1 . .
H H36 0.306767 0.287389 0.429923 0.040 Uiso calc 1 . .
C C37 0.1917(5) 0.3609(4) 0.5147(3) 0.0458(12) Uani d 1 . .
H H37 0.259905 0.393668 0.562048 0.055 Uiso calc 1 . .
C C38 0.0672(5) 0.3770(5) 0.5259(3) 0.0483(12) Uani d 1 . .
H H38 0.049334 0.419475 0.581071 0.058 Uiso calc 1 . .
C C39 -0.0320(4) 0.3310(4) 0.4564(3) 0.0412(11) Uani d 1 . .
H H39 -0.118763 0.342851 0.462726 0.049 Uiso calc 1 . .
C C40 -0.0048(4) 0.2682(4) 0.3783(3) 0.0335(9) Uani d 1 . .
H H40 -0.073736 0.236287 0.331046 0.040 Uiso calc 1 . .
Ni Ni2 0.76182(4) 0.73251(4) 0.75057(4) 0.03064(13) Uani d 1 . .
O O3 0.8974(3) 0.8003(3) 0.7123(3) 0.0482(9) Uani d 1 . .
O O4 0.8745(3) 0.6230(3) 0.7739(3) 0.0488(9) Uani d 1 . .
N N3 0.6493(3) 0.8439(3) 0.7226(2) 0.0240(7) Uani d 1 . .
N N4 0.6308(3) 0.6619(3) 0.7954(2) 0.0238(7) Uani d 1 . .
C C41 0.9027(4) 0.8977(3) 0.6847(3) 0.0299(9) Uani d 1 . .
C C42 1.0197(4) 0.9319(3) 0.6587(3) 0.0342(9) Uani d 1 . .
H H42 1.088542 0.883083 0.660401 0.041 Uiso calc 1 . .
C C43 1.0345(4) 1.0333(4) 0.6314(3) 0.0361(10) Uani d 1 . .
H H43 1.113548 1.054349 0.614516 0.043 Uiso calc 1 . .
C C44 0.9363(4) 1.1065(4) 0.6279(3) 0.0376(10) Uani d 1 . .
H H44 0.948139 1.177284 0.609017 0.045 Uiso calc 1 . .
C C45 0.8213(4) 1.0760(3) 0.6520(3) 0.0309(9) Uani d 1 . .
H H45 0.754196 1.126574 0.649777 0.037 Uiso calc 1 . .
C C46 0.8010(4) 0.9712(3) 0.6798(3) 0.0265(9) Uani d 1 . .
C C47 0.6754(4) 0.9404(3) 0.6985(3) 0.0235(8) Uani d 1 . .
C C48 0.5721(4) 1.0231(3) 0.6894(3) 0.0253(8) Uani d 1 . .
C C49 0.5034(4) 1.0435(3) 0.5978(3) 0.0309(9) Uani d 1 . .
H H49 0.522221 1.006171 0.540404 0.037 Uiso calc 1 . .
C C50 0.4073(4) 1.1189(3) 0.5917(4) 0.0433(12) Uani d 1 . .
H H50 0.360494 1.133869 0.529553 0.052 Uiso calc 1 . .
C C51 0.3789(4) 1.1725(3) 0.6746(4) 0.0429(11) Uani d 1 . .
H H51 0.311755 1.223156 0.669524 0.051 Uiso calc 1 . .
C C52 0.4476(4) 1.1526(3) 0.7649(3) 0.0376(10) Uani d 1 . .
H H52 0.428117 1.190581 0.821800 0.045 Uiso calc 1 . .
C C53 0.5448(4) 1.0779(3) 0.7738(3) 0.0292(8) Uani d 1 . .
H H53 0.592042 1.064370 0.836146 0.035 Uiso calc 1 . .
C C54 0.5159(3) 0.8106(3) 0.7261(3) 0.0223(7) Uani d 1 . .
H H54 0.466708 0.875924 0.741805 0.027 Uiso calc 1 . .
C C55 0.4477(4) 0.7533(3) 0.6300(3) 0.0254(8) Uani d 1 . .
C C56 0.5045(4) 0.7357(3) 0.5492(3) 0.0325(9) Uani d 1 . .
H H56 0.590245 0.760853 0.551713 0.039 Uiso calc 1 . .
C C57 0.4373(5) 0.6815(4) 0.4638(3) 0.0415(11) Uani d 1 . .
H H57 0.477314 0.669750 0.408551 0.050 Uiso calc 1 . .
C C58 0.3139(5) 0.6451(4) 0.4593(3) 0.0483(12) Uani d 1 . .
H H58 0.267934 0.607989 0.401157 0.058 Uiso calc 1 . .
C C59 0.2565(5) 0.6628(5) 0.5400(4) 0.0516(13) Uani d 1 . .
H H59 0.170973 0.636969 0.537180 0.062 Uiso calc 1 . .
C C60 0.3213(4) 0.7171(4) 0.6241(3) 0.0375(10) Uani d 1 . .
H H60 0.279805 0.730052 0.678447 0.045 Uiso calc 1 . .
C C61 0.8470(4) 0.5231(3) 0.7877(3) 0.0304(9) Uani d 1 . .
C C62 0.9459(4) 0.4474(3) 0.7869(3) 0.0341(9) Uani d 1 . .
H H62 1.026662 0.470310 0.774143 0.041 Uiso calc 1 . .
C C63 0.9276(4) 0.3417(3) 0.8041(3) 0.0337(9) Uani d 1 . .
H H63 0.995831 0.292614 0.803543 0.040 Uiso calc 1 . .
C C64 0.8092(4) 0.3052(3) 0.8226(3) 0.0352(10) Uani d 1 . .
H H64 0.796954 0.232151 0.835520 0.042 Uiso calc 1 . .
C C65 0.7116(4) 0.3769(3) 0.8216(3) 0.0300(9) Uani d 1 . .
H H65 0.630713 0.351692 0.832403 0.036 Uiso calc 1 . .
C C66 0.7262(4) 0.4867(3) 0.8052(3) 0.0233(8) Uani d 1 . .
C C67 0.6232(3) 0.5606(3) 0.8118(3) 0.0218(8) Uani d 1 . .
C C68 0.5042(3) 0.5155(3) 0.8391(3) 0.0212(7) Uani d 1 . .
C C69 0.4970(4) 0.5023(3) 0.9357(3) 0.0307(9) Uani d 1 . .
H H69 0.565764 0.527673 0.986355 0.037 Uiso calc 1 . .
C C70 0.3899(4) 0.4524(4) 0.9583(3) 0.0361(10) Uani d 1 . .
H H70 0.385847 0.443278 1.024554 0.043 Uiso calc 1 . .
C C71 0.2892(4) 0.4157(3) 0.8856(3) 0.0293(9) Uani d 1 . .
H H71 0.216361 0.380685 0.901379 0.035 Uiso calc 1 . .
C C72 0.2950(4) 0.4304(3) 0.7896(3) 0.0284(9) Uani d 1 . .
H H72 0.225185 0.406369 0.739259 0.034 Uiso calc 1 . .
C C73 0.4012(4) 0.4795(3) 0.7662(3) 0.0268(8) Uani d 1 . .
H H73 0.404223 0.488871 0.699874 0.032 Uiso calc 1 . .
C C74 0.5280(3) 0.7367(3) 0.8108(3) 0.0223(7) Uani d 1 . .
H H74 0.445604 0.694473 0.805312 0.027 Uiso calc 1 . .
C C75 0.5567(4) 0.8020(3) 0.9096(3) 0.0256(8) Uani d 1 . .
C C76 0.6752(4) 0.8066(3) 0.9710(3) 0.0333(9) Uani d 1 . .
H H76 0.743909 0.766005 0.952999 0.040 Uiso calc 1 . .
C C77 0.6946(4) 0.8702(4) 1.0589(3) 0.0407(10) Uani d 1 . .
H H77 0.776678 0.872822 1.100339 0.049 Uiso calc 1 . .
C C78 0.5963(5) 0.9292(4) 1.0863(3) 0.0404(11) Uani d 1 . .
H H78 0.610292 0.972316 1.146523 0.048 Uiso calc 1 . .
C C79 0.4772(4) 0.9257(3) 1.0260(3) 0.0378(10) Uani d 1 . .
H H79 0.408963 0.966589 1.044592 0.045 Uiso calc 1 . .
C C80 0.4572(4) 0.8626(3) 0.9382(3) 0.0310(9) Uani d 1 . .
H H80 0.375001 0.860397 0.896971 0.037 Uiso calc 1 . .
O O5 1.1514(3) 0.7195(4) 0.8009(2) 0.0552(10) Uani d 1 . .
H H5A 1.073735 0.722717 0.774226 0.083 Uiso calc 1 . .
C C81 1.1594(4) 0.6932(4) 0.8981(3) 0.0397(10) Uani d 1 . .
H H81A 1.250577 0.682702 0.927315 0.048 Uiso calc 1 . .
H H81B 1.111845 0.624147 0.898573 0.048 Uiso calc 1 . .
C C82 1.1053(5) 0.7794(4) 0.9591(4) 0.0518(13) Uani d 1 . .
H H82A 1.014279 0.788522 0.931638 0.078 Uiso calc 1 . .
H H82B 1.152657 0.847727 0.959489 0.078 Uiso calc 1 . .
H H82C 1.113520 0.758244 1.026066 0.078 Uiso calc 1 . .
O O6 0.6563(3) 0.4437(3) 0.4264(3) 0.0631(10) Uani d 1 . .
H H6 0.616468 0.410607 0.374902 0.095 Uiso calc 1 . .
C C83 0.5878(6) 0.4284(5) 0.5061(5) 0.0665(16) Uani d 1 . .
H H83A 0.603680 0.492021 0.554258 0.080 Uiso calc 1 . .
H H83B 0.494265 0.422062 0.480240 0.080 Uiso calc 1 . .
C C84 0.6300(7) 0.3319(5) 0.5538(4) 0.0633(15) Uani d 1 . .
H H84A 0.615917 0.269109 0.505871 0.095 Uiso calc 1 . .
H H84B 0.580757 0.321610 0.605480 0.095 Uiso calc 1 . .
H H84C 0.721670 0.339712 0.582326 0.095 Uiso calc 1 . .
O O8 0.7474(5) 0.6486(4) 0.4071(3) 0.0781(13) Uani d 1 . .
H H8 0.721227 0.584799 0.409037 0.117 Uiso calc 1 . .
C C87 0.8313(9) 0.6751(7) 0.4834(5) 0.094(2) Uani d 1 . .
H H87A 0.781335 0.697657 0.534514 0.113 Uiso calc 0.64(4) A 1
H H87B 0.874004 0.741719 0.468923 0.113 Uiso calc 0.64(4) A 1
H H87C 0.804246 0.744197 0.512747 0.113 Uiso calc 0.36(4) A 2
H H87D 0.912800 0.690684 0.461343 0.113 Uiso calc 0.36(4) A 2
C C88 0.9232(19) 0.6179(17) 0.526(2) 0.136(11) Uani d 0.64(4) A 1
H H88A 0.986899 0.605775 0.484041 0.204 Uiso calc 0.64(4) A 1
H H88B 0.887977 0.548252 0.539026 0.204 Uiso calc 0.64(4) A 1
H H88C 0.964319 0.656465 0.588068 0.204 Uiso calc 0.64(4) A 1
C C89 0.862(3) 0.6013(15) 0.5640(17) 0.074(9) Uani d 0.36(4) A 2
H H89A 0.797807 0.608573 0.606047 0.110 Uiso calc 0.36(4) A 2
H H89B 0.947560 0.620675 0.602587 0.110 Uiso calc 0.36(4) A 2
H H89C 0.861724 0.526443 0.536042 0.110 Uiso calc 0.36(4) A 2
O O7 0.7395(3) 0.2614(3) 0.1992(2) 0.0543(9) Uani d 1 . .
H H7 0.675490 0.253105 0.225864 0.082 Uiso calc 1 . .
C C85 0.6989(4) 0.3014(4) 0.1065(3) 0.0400(10) Uani d 1 . .
H H85A 0.775200 0.316644 0.077524 0.048 Uiso calc 1 . .
H H85B 0.653937 0.370125 0.114508 0.048 Uiso calc 1 . .
C C86 0.6110(6) 0.2224(4) 0.0389(4) 0.0546(13) Uani d 1 . .
H H86A 0.584629 0.252714 -0.024268 0.065 Uiso calc 1 . .
H H86B 0.534772 0.208026 0.066924 0.065 Uiso calc 1 . .
H H86C 0.655914 0.154869 0.029670 0.065 Uiso calc 1 . .

loop_
_atom_site_aniso_label
_atom_site_aniso_U_11
_atom_site_aniso_U_22
_atom_site_aniso_U_33
_atom_site_aniso_U_12
_atom_site_aniso_U_13
_atom_site_aniso_U_23
Ni1 0.0180(2) 0.0213(2) 0.0335(3) -0.00020(18) 0.00330(19) 0.00946(19)
O1 0.0201(14) 0.0265(16) 0.0500(18) 0.0006(11) 0.0053(13) 0.0157(13)
O2 0.0203(14) 0.0252(15) 0.0493(18) -0.0008(11) 0.0025(13) 0.0162(13)
N1 0.0193(16) 0.0210(17) 0.0270(17) 0.0006(13) 0.0052(13) 0.0062(13)
N2 0.0191(16) 0.0221(18) 0.0285(17) -0.0010(13) 0.0017(13) 0.0075(14)
C1 0.0210(19) 0.019(2) 0.0261(19) -0.0004(15) 0.0056(15) 0.0076(15)
C2 0.0232(19) 0.030(2) 0.029(2) -0.0013(16) 0.0060(16) 0.0045(17)
C3 0.031(2) 0.0197(19) 0.029(2) -0.0054(16) 0.0082(16) 0.0019(15)
C4 0.031(2) 0.0190(19) 0.033(2) -0.0001(16) 0.0090(17) 0.0038(16)
C5 0.027(2) 0.023(2) 0.026(2) 0.0029(16) 0.0062(16) 0.0034(16)
C6 0.023(2) 0.021(2) 0.0204(19) -0.0013(15) 0.0051(15) 0.0023(15)
C7 0.0219(19) 0.025(2) 0.0170(17) 0.0017(15) 0.0056(15) 0.0024(15)
C8 0.0211(18) 0.0125(17) 0.0278(19) -0.0021(13) 0.0038(15) 0.0057(14)
C9 0.027(2) 0.033(2) 0.030(2) 0.0033(16) 0.0071(16) 0.0091(17)
C10 0.029(2) 0.041(2) 0.034(2) 0.0030(18) 0.0031(17) 0.0135(18)
C11 0.019(2) 0.023(2) 0.050(3) -0.0002(16) 0.0029(18) 0.0051(19)
C12 0.022(2) 0.026(2) 0.039(2) -0.0034(16) 0.0092(17) 0.0000(17)
C13 0.0233(19) 0.026(2) 0.0261(19) -0.0031(15) 0.0026(15) 0.0015(15)
C14 0.0197(17) 0.0169(18) 0.0281(19) 0.0003(13) 0.0010(14) 0.0061(15)
C15 0.0255(19) 0.0183(18) 0.0276(19) 0.0035(14) -0.0003(15) 0.0079(15)
C16 0.035(2) 0.032(2) 0.031(2) -0.0052(18) 0.0058(18) 0.0017(17)
C17 0.053(3) 0.043(3) 0.033(2) 0.002(2) 0.013(2) 0.002(2)
C18 0.057(3) 0.033(2) 0.033(2) 0.000(2) -0.003(2) -0.0015(19)
C19 0.038(2) 0.033(2) 0.041(2) -0.0050(18) -0.008(2) 0.0003(19)
C20 0.027(2) 0.030(2) 0.037(2) -0.0005(16) 0.0012(17) 0.0049(18)
C21 0.025(2) 0.024(2) 0.028(2) 0.0019(16) 0.0064(16) 0.0076(16)
C22 0.023(2) 0.029(2) 0.040(2) -0.0005(16) 0.0058(17) 0.0072(17)
C23 0.027(2) 0.034(2) 0.034(2) 0.0077(17) 0.0035(17) 0.0074(18)
C24 0.032(2) 0.025(2) 0.033(2) 0.0066(16) 0.0078(17) 0.0051(17)
C25 0.033(2) 0.0183(19) 0.027(2) 0.0001(15) 0.0058(16) 0.0014(16)
C26 0.026(2) 0.024(2) 0.0185(18) 0.0013(16) 0.0027(15) 0.0014(15)
C27 0.027(2) 0.024(2) 0.0190(19) -0.0038(17) 0.0024(16) 0.0019(16)
C28 0.0219(19) 0.0190(19) 0.030(2) 0.0016(14) 0.0045(16) 0.0035(15)
C29 0.047(3) 0.033(2) 0.028(2) -0.012(2) 0.0061(19) 0.0031(18)
C30 0.057(3) 0.035(3) 0.045(3) -0.016(2) 0.016(2) 0.007(2)
C31 0.034(2) 0.028(2) 0.055(3) -0.0101(18) 0.016(2) -0.003(2)
C32 0.027(2) 0.031(2) 0.046(3) -0.0041(17) 0.0023(18) -0.0116(19)
C33 0.028(2) 0.032(2) 0.033(2) -0.0008(17) 0.0050(17) -0.0021(17)
C34 0.0160(18) 0.0213(19) 0.034(2) 0.0002(14) 0.0019(15) 0.0083(16)
C35 0.0257(19) 0.0245(19) 0.029(2) -0.0012(15) 0.0018(16) 0.0118(16)
C36 0.024(2) 0.042(2) 0.035(2) -0.0001(17) 0.0027(17) 0.0107(19)
C37 0.040(3) 0.064(3) 0.030(2) -0.008(2) -0.0003(19) -0.003(2)
C38 0.047(3) 0.071(3) 0.028(2) 0.003(2) 0.012(2) -0.001(2)
C39 0.033(2) 0.058(3) 0.034(2) 0.005(2) 0.0096(19) 0.005(2)
C40 0.028(2) 0.041(2) 0.032(2) -0.0027(18) 0.0067(17) 0.0045(18)
Ni2 0.0225(2) 0.0252(3) 0.0502(3) 0.00671(19) 0.0166(2) 0.0165(2)
O3 0.0309(17) 0.0362(19) 0.090(3) 0.0120(14) 0.0303(17) 0.0344(18)
O4 0.0270(17) 0.0344(18) 0.096(3) 0.0105(14) 0.0277(17) 0.0312(18)
N3 0.0229(17) 0.0217(17) 0.0297(17) 0.0026(14) 0.0094(14) 0.0064(14)
N4 0.0224(16) 0.0213(17) 0.0298(17) 0.0037(13) 0.0080(13) 0.0068(14)
C41 0.027(2) 0.030(2) 0.036(2) -0.0002(16) 0.0120(17) 0.0088(17)
C42 0.029(2) 0.035(2) 0.042(2) 0.0009(17) 0.0146(18) 0.0077(19)
C43 0.033(2) 0.039(2) 0.040(2) -0.0084(19) 0.0173(19) 0.0040(19)
C44 0.041(2) 0.029(2) 0.046(3) -0.0069(19) 0.016(2) 0.0057(19)
C45 0.033(2) 0.023(2) 0.039(2) -0.0030(16) 0.0100(18) 0.0047(17)
C46 0.029(2) 0.028(2) 0.023(2) -0.0018(17) 0.0089(16) 0.0011(16)
C47 0.026(2) 0.023(2) 0.0203(18) -0.0007(16) 0.0030(15) 0.0008(15)
C48 0.0254(19) 0.0184(19) 0.033(2) -0.0006(15) 0.0072(16) 0.0043(16)
C49 0.040(2) 0.020(2) 0.031(2) 0.0024(17) 0.0017(18) 0.0010(17)
C50 0.042(3) 0.025(2) 0.054(3) 0.0051(19) -0.012(2) 0.001(2)
C51 0.027(2) 0.025(2) 0.073(3) 0.0041(17) 0.002(2) -0.007(2)
C52 0.034(2) 0.025(2) 0.055(3) 0.0009(17) 0.017(2) -0.0081(19)
C53 0.030(2) 0.026(2) 0.032(2) -0.0007(16) 0.0095(17) -0.0003(16)
C54 0.0216(18) 0.0197(18) 0.0284(19) 0.0027(14) 0.0092(15) 0.0075(15)
C55 0.0269(19) 0.0215(19) 0.029(2) 0.0041(15) 0.0063(16) 0.0093(15)
C56 0.034(2) 0.031(2) 0.036(2) 0.0003(17) 0.0131(18) 0.0053(17)
C57 0.055(3) 0.036(2) 0.036(2) 0.001(2) 0.017(2) 0.000(2)
C58 0.062(3) 0.045(3) 0.036(3) -0.015(2) 0.007(2) -0.002(2)
C59 0.042(3) 0.069(4) 0.042(3) -0.021(3) 0.006(2) 0.006(2)
C60 0.034(2) 0.048(3) 0.032(2) -0.0019(19) 0.0102(18) 0.0070(19)
C61 0.025(2) 0.027(2) 0.042(2) 0.0091(17) 0.0096(18) 0.0133(18)
C62 0.026(2) 0.036(2) 0.044(2) 0.0070(17) 0.0118(18) 0.0088(19)
C63 0.030(2) 0.027(2) 0.043(2) 0.0095(17) 0.0040(18) -0.0022(18)
C64 0.033(2) 0.019(2) 0.052(3) 0.0008(17) 0.004(2) 0.0036(18)
C65 0.027(2) 0.022(2) 0.040(2) 0.0004(16) 0.0070(17) -0.0008(17)
C66 0.024(2) 0.023(2) 0.0234(19) 0.0051(16) 0.0045(15) 0.0040(16)
C67 0.0223(19) 0.0221(19) 0.0206(18) 0.0020(15) 0.0027(14) 0.0023(15)
C68 0.0220(18) 0.0182(18) 0.0245(18) 0.0033(14) 0.0062(15) 0.0041(14)
C69 0.027(2) 0.036(2) 0.027(2) -0.0041(17) 0.0025(16) 0.0038(17)
C70 0.034(2) 0.048(3) 0.028(2) -0.0028(19) 0.0102(18) 0.0100(19)
C71 0.025(2) 0.028(2) 0.038(2) 0.0019(17) 0.0117(18) 0.0056(18)
C72 0.022(2) 0.031(2) 0.032(2) -0.0011(16) 0.0039(16) -0.0030(17)
C73 0.027(2) 0.031(2) 0.0225(19) 0.0025(16) 0.0046(15) 0.0024(16)
C74 0.0195(17) 0.0213(18) 0.0284(19) 0.0042(14) 0.0078(15) 0.0070(15)
C75 0.031(2) 0.0195(19) 0.029(2) 0.0014(15) 0.0094(16) 0.0088(15)
C76 0.032(2) 0.034(2) 0.034(2) 0.0052(17) 0.0051(18) 0.0056(18)
C77 0.042(3) 0.040(3) 0.037(2) 0.001(2) -0.0050(19) 0.007(2)
C78 0.061(3) 0.029(2) 0.032(2) -0.002(2) 0.011(2) 0.0014(18)
C79 0.048(3) 0.031(2) 0.040(2) 0.0052(19) 0.019(2) 0.0023(19)
C80 0.033(2) 0.030(2) 0.034(2) 0.0036(17) 0.0124(18) 0.0066(17)
O5 0.0366(18) 0.092(3) 0.045(2) 0.0128(19) 0.0207(16) 0.0217(19)
C81 0.043(3) 0.035(2) 0.045(3) 0.0078(19) 0.015(2) 0.012(2)
C82 0.061(3) 0.046(3) 0.053(3) 0.011(2) 0.019(3) 0.008(2)
O6 0.042(2) 0.092(3) 0.058(2) -0.0029(19) 0.0054(17) 0.035(2)
C83 0.049(3) 0.068(4) 0.088(5) 0.008(3) 0.019(3) 0.024(3)
C84 0.086(4) 0.051(3) 0.057(3) -0.003(3) 0.021(3) 0.010(3)
O8 0.080(3) 0.082(3) 0.076(3) 0.005(3) 0.023(3) 0.002(3)
C87 0.109(6) 0.099(6) 0.067(5) -0.025(5) -0.009(4) 0.026(4)
C88 0.073(11) 0.152(17) 0.18(2) 0.035(11) 0.023(13) -0.023(16)
C89 0.080(18) 0.047(11) 0.101(16) 0.000(9) 0.037(12) -0.003(9)
O7 0.0346(18) 0.083(3) 0.045(2) 0.0034(18) 0.0019(15) 0.0185(18)
C85 0.041(2) 0.038(2) 0.043(3) -0.0007(19) 0.012(2) 0.011(2)
C86 0.071(4) 0.043(3) 0.047(3) -0.005(3) 0.002(3) 0.004(2)

loop_
_atom_type_symbol
_atom_type_description
_atom_type_scat_dispersion_real
_atom_type_scat_dispersion_imag
_atom_type_scat_source
C C 0.0033 0.0016 'International Tables Vol C Tables 4.2.6.8 and 6.1.1.4'
H H 0.0000 0.0000 'International Tables Vol C Tables 4.2.6.8 and 6.1.1.4'
N N 0.0061 0.0033 'International Tables Vol C Tables 4.2.6.8 and 6.1.1.4'
Ni Ni 0.3393 1.1124 'International Tables Vol C Tables 4.2.6.8 and 6.1.1.4'
O O 0.0106 0.0060 'International Tables Vol C Tables 4.2.6.8 and 6.1.1.4'

loop_
_geom_angle_atom_site_label_1
_geom_angle_atom_site_label_2
_geom_angle_atom_site_label_3
_geom_angle_site_symmetry_1
_geom_angle_site_symmetry_3
_geom_angle
_geom_angle_publ_flag
O1 Ni1 O2 . . 83.98(12) ?
O1 Ni1 N1 . . 94.47(13) yes
O1 Ni1 N2 . . 176.84(15) ?
O2 Ni1 N1 . . 178.39(14) ?
O2 Ni1 N2 . . 94.11(13) yes
N2 Ni1 N1 . . 87.42(14) yes
C1 O1 Ni1 . . 127.4(2) ?
C21 O2 Ni1 . . 127.3(3) ?
C7 N1 Ni1 . . 127.8(3) ?
C7 N1 C14 . . 120.3(3) ?
C14 N1 Ni1 . . 111.7(2) ?
C27 N2 Ni1 . . 128.5(3) ?
C27 N2 C34 . . 121.1(3) ?
C34 N2 Ni1 . . 110.4(2) ?
O1 C1 C2 . . 117.0(3) ?
O1 C1 C6 . . 124.5(3) ?
C2 C1 C6 . . 118.5(3) ?
C1 C2 H2 . . 119.5 ?
C3 C2 C1 . . 121.1(4) ?
C3 C2 H2 . . 119.5 ?
C2 C3 H3 . . 119.7 ?
C2 C3 C4 . . 120.6(4) ?
C4 C3 H3 . . 119.7 ?
C3 C4 H4 . . 120.2 ?
C5 C4 C3 . . 119.7(4) ?
C5 C4 H4 . . 120.2 ?
C4 C5 H5 . . 119.2 ?
C4 C5 C6 . . 121.6(4) ?
C6 C5 H5 . . 119.2 ?
C1 C6 C7 . . 121.5(3) ?
C5 C6 C1 . . 118.4(3) ?
C5 C6 C7 . . 119.9(3) ?
N1 C7 C6 . . 122.5(3) ?
N1 C7 C8 . . 120.8(3) ?
C6 C7 C8 . . 116.6(3) ?
C9 C8 C7 . . 121.0(3) ?
C9 C8 C13 . . 120.0(3) ?
C13 C8 C7 . . 118.8(3) ?
C8 C9 H9 . . 120.2 ?
C8 C9 C10 . . 119.6(4) ?
C10 C9 H9 . . 120.2 ?
C9 C10 H10 . . 119.8 ?
C11 C10 C9 . . 120.3(4) ?
C11 C10 H10 . . 119.8 ?
C10 C11 H11 . . 119.9 ?
C10 C11 C12 . . 120.3(4) ?
C12 C11 H11 . . 119.9 ?
C11 C12 H12 . . 120.1 ?
C11 C12 C13 . . 119.8(4) ?
C13 C12 H12 . . 120.1 ?
C8 C13 H13 . . 120.0 ?
C12 C13 C8 . . 120.1(4) ?
C12 C13 H13 . . 120.0 ?
N1 C14 H14 . . 109.2 ?
N1 C14 C15 . . 113.0(3) ?
N1 C14 C34 . . 104.3(3) ?
C15 C14 H14 . . 109.2 ?
C15 C14 C34 . . 111.9(3) ?
C34 C14 H14 . . 109.2 ?
C16 C15 C14 . . 123.7(3) ?
C20 C15 C14 . . 117.5(3) ?
C20 C15 C16 . . 118.8(4) ?
C15 C16 H16 . . 119.9 ?
C17 C16 C15 . . 120.2(4) ?
C17 C16 H16 . . 119.9 ?
C16 C17 H17 . . 119.6 ?
C18 C17 C16 . . 120.9(4) ?
C18 C17 H17 . . 119.6 ?
C17 C18 H18 . . 120.2 ?
C17 C18 C19 . . 119.6(4) ?
C19 C18 H18 . . 120.2 ?
C18 C19 H19 . . 119.9 ?
C18 C19 C20 . . 120.1(4) ?
C20 C19 H19 . . 119.9 ?
C15 C20 C19 . . 120.5(4) ?
C15 C20 H20 . . 119.8 ?
C19 C20 H20 . . 119.8 ?
O2 C21 C22 . . 116.9(3) ?
O2 C21 C26 . . 124.2(3) ?
C26 C21 C22 . . 118.8(4) ?
C21 C22 H22 . . 119.5 ?
C23 C22 C21 . . 121.0(4) ?
C23 C22 H22 . . 119.5 ?
C22 C23 H23 . . 119.6 ?
C22 C23 C24 . . 120.9(4) ?
C24 C23 H23 . . 119.6 ?
C23 C24 H24 . . 120.5 ?
C25 C24 C23 . . 119.0(4) ?
C25 C24 H24 . . 120.5 ?
C24 C25 H25 . . 119.2 ?
C24 C25 C26 . . 121.5(4) ?
C26 C25 H25 . . 119.2 ?
C21 C26 C25 . . 118.6(4) ?
C21 C26 C27 . . 122.4(4) ?
C25 C26 C27 . . 118.9(4) ?
N2 C27 C26 . . 121.4(4) ?
N2 C27 C28 . . 119.1(4) ?
C26 C27 C28 . . 119.5(3) ?
C29 C28 C27 . . 121.5(3) ?
C33 C28 C27 . . 119.6(3) ?
C33 C28 C29 . . 118.9(4) ?
C28 C29 H29 . . 119.8 ?
C30 C29 C28 . . 120.3(4) ?
C30 C29 H29 . . 119.8 ?
C29 C30 H30 . . 119.7 ?
C29 C30 C31 . . 120.7(4) ?
C31 C30 H30 . . 119.7 ?
C30 C31 H31 . . 120.3 ?
C32 C31 C30 . . 119.4(4) ?
C32 C31 H31 . . 120.3 ?
C31 C32 H32 . . 119.6 ?
C31 C32 C33 . . 120.8(4) ?
C33 C32 H32 . . 119.6 ?
C28 C33 C32 . . 119.9(4) ?
C28 C33 H33 . . 120.1 ?
C32 C33 H33 . . 120.1 ?
N2 C34 C14 . . 105.7(3) ?
N2 C34 H34 . . 109.7 ?
N2 C34 C35 . . 112.0(3) ?
C14 C34 H34 . . 109.7 ?
C35 C34 C14 . . 109.9(3) ?
C35 C34 H34 . . 109.7 ?
C36 C35 C34 . . 123.5(3) ?
C36 C35 C40 . . 117.9(4) ?
C40 C35 C34 . . 118.4(3) ?
C35 C36 H36 . . 120.0 ?
C37 C36 C35 . . 120.0(4) ?
C37 C36 H36 . . 120.0 ?
C36 C37 H37 . . 119.4 ?
C38 C37 C36 . . 121.3(4) ?
C38 C37 H37 . . 119.4 ?
C37 C38 H38 . . 120.3 ?
C37 C38 C39 . . 119.4(4) ?
C39 C38 H38 . . 120.3 ?
C38 C39 H39 . . 120.2 ?
C40 C39 C38 . . 119.6(4) ?
C40 C39 H39 . . 120.2 ?
C35 C40 H40 . . 119.1 ?
C39 C40 C35 . . 121.8(4) ?
C39 C40 H40 . . 119.1 ?
O3 Ni2 N3 . . 94.70(13) yes
O3 Ni2 N4 . . 176.86(16) ?
O4 Ni2 O3 . . 83.89(13) ?
O4 Ni2 N3 . . 177.94(16) ?
O4 Ni2 N4 . . 93.95(13) yes
N3 Ni2 N4 . . 87.52(14) yes
C41 O3 Ni2 . . 127.9(3) ?
C61 O4 Ni2 . . 127.1(3) ?
C47 N3 Ni2 . . 127.8(3) ?
C47 N3 C54 . . 120.8(3) ?
C54 N3 Ni2 . . 111.4(2) ?
C67 N4 Ni2 . . 127.8(3) ?
C67 N4 C74 . . 121.1(3) ?
C74 N4 Ni2 . . 111.1(2) ?
O3 C41 C42 . . 117.2(4) ?
O3 C41 C46 . . 124.4(4) ?
C46 C41 C42 . . 118.4(4) ?
C41 C42 H42 . . 119.5 ?
C43 C42 C41 . . 120.9(4) ?
C43 C42 H42 . . 119.5 ?
C42 C43 H43 . . 119.4 ?
C42 C43 C44 . . 121.1(4) ?
C44 C43 H43 . . 119.4 ?
C43 C44 H44 . . 120.2 ?
C45 C44 C43 . . 119.5(4) ?
C45 C44 H44 . . 120.2 ?
C44 C45 H45 . . 119.3 ?
C44 C45 C46 . . 121.3(4) ?
C46 C45 H45 . . 119.3 ?
C41 C46 C47 . . 121.9(4) ?
C45 C46 C41 . . 118.6(4) ?
C45 C46 C47 . . 119.4(4) ?
N3 C47 C46 . . 122.6(4) ?
N3 C47 C48 . . 119.1(3) ?
C46 C47 C48 . . 118.3(3) ?
C49 C48 C47 . . 120.2(3) ?
C49 C48 C53 . . 120.6(4) ?
C53 C48 C47 . . 119.1(3) ?
C48 C49 H49 . . 120.5 ?
C50 C49 C48 . . 119.0(4) ?
C50 C49 H49 . . 120.5 ?
C49 C50 H50 . . 119.6 ?
C51 C50 C49 . . 120.7(4) ?
C51 C50 H50 . . 119.6 ?
C50 C51 H51 . . 120.0 ?
C50 C51 C52 . . 120.1(4) ?
C52 C51 H51 . . 120.0 ?
C51 C52 H52 . . 119.6 ?
C51 C52 C53 . . 120.8(4) ?
C53 C52 H52 . . 119.6 ?
C48 C53 H53 . . 120.6 ?
C52 C53 C48 . . 118.8(4) ?
C52 C53 H53 . . 120.6 ?
N3 C54 H54 . . 109.2 ?
N3 C54 C55 . . 112.2(3) ?
N3 C54 C74 . . 105.1(3) ?
C55 C54 H54 . . 109.2 ?
C55 C54 C74 . . 112.0(3) ?
C74 C54 H54 . . 109.2 ?
C56 C55 C54 . . 123.5(3) ?
C56 C55 C60 . . 118.7(4) ?
C60 C55 C54 . . 117.8(3) ?
C55 C56 H56 . . 119.7 ?
C55 C56 C57 . . 120.6(4) ?
C57 C56 H56 . . 119.7 ?
C56 C57 H57 . . 119.9 ?
C58 C57 C56 . . 120.2(4) ?
C58 C57 H57 . . 119.9 ?
C57 C58 H58 . . 120.3 ?
C57 C58 C59 . . 119.4(4) ?
C59 C58 H58 . . 120.3 ?
C58 C59 H59 . . 119.5 ?
C60 C59 C58 . . 120.9(4) ?
C60 C59 H59 . . 119.5 ?
C55 C60 H60 . . 119.9 ?
C59 C60 C55 . . 120.2(4) ?
C59 C60 H60 . . 119.9 ?
O4 C61 C62 . . 117.2(4) ?
O4 C61 C66 . . 124.4(4) ?
C62 C61 C66 . . 118.4(4) ?
C61 C62 H62 . . 119.3 ?
C63 C62 C61 . . 121.4(4) ?
C63 C62 H62 . . 119.3 ?
C62 C63 H63 . . 119.7 ?
C62 C63 C64 . . 120.7(4) ?
C64 C63 H63 . . 119.7 ?
C63 C64 H64 . . 120.6 ?
C65 C64 C63 . . 118.7(4) ?
C65 C64 H64 . . 120.6 ?
C64 C65 H65 . . 118.7 ?
C64 C65 C66 . . 122.7(4) ?
C66 C65 H65 . . 118.7 ?
C61 C66 C67 . . 121.3(4) ?
C65 C66 C61 . . 118.1(4) ?
C65 C66 C67 . . 120.5(4) ?
N4 C67 C66 . . 122.9(3) ?
N4 C67 C68 . . 120.3(3) ?
C66 C67 C68 . . 116.9(3) ?
C69 C68 C67 . . 121.3(3) ?
C69 C68 C73 . . 118.8(3) ?
C73 C68 C67 . . 119.7(3) ?
C68 C69 H69 . . 119.9 ?
C70 C69 C68 . . 120.2(4) ?
C70 C69 H69 . . 119.9 ?
C69 C70 H70 . . 119.7 ?
C71 C70 C69 . . 120.5(4) ?
C71 C70 H70 . . 119.7 ?
C70 C71 H71 . . 120.3 ?
C70 C71 C72 . . 119.4(4) ?
C72 C71 H71 . . 120.3 ?
C71 C72 H72 . . 119.7 ?
C73 C72 C71 . . 120.5(4) ?
C73 C72 H72 . . 119.7 ?
C68 C73 H73 . . 119.8 ?
C72 C73 C68 . . 120.5(4) ?
C72 C73 H73 . . 119.8 ?
N4 C74 C54 . . 104.9(3) ?
N4 C74 H74 . . 109.1 ?
N4 C74 C75 . . 113.0(3) ?
C54 C74 H74 . . 109.1 ?
C75 C74 C54 . . 111.4(3) ?
C75 C74 H74 . . 109.1 ?
C76 C75 C74 . . 124.0(3) ?
C76 C75 C80 . . 118.4(4) ?
C80 C75 C74 . . 117.6(3) ?
C75 C76 H76 . . 119.7 ?
C75 C76 C77 . . 120.6(4) ?
C77 C76 H76 . . 119.7 ?
C76 C77 H77 . . 119.7 ?
C78 C77 C76 . . 120.6(4) ?
C78 C77 H77 . . 119.7 ?
C77 C78 H78 . . 120.1 ?
C77 C78 C79 . . 119.8(4) ?
C79 C78 H78 . . 120.1 ?
C78 C79 H79 . . 120.1 ?
C78 C79 C80 . . 119.9(4) ?
C80 C79 H79 . . 120.1 ?
C75 C80 H80 . . 119.6 ?
C79 C80 C75 . . 120.8(4) ?
C79 C80 H80 . . 119.6 ?
C81 O5 H5A . . 109.5 ?
O5 C81 H81A . . 109.2 ?
O5 C81 H81B . . 109.2 ?
O5 C81 C82 . . 112.2(4) ?
H81A C81 H81B . . 107.9 ?
C82 C81 H81A . . 109.2 ?
C82 C81 H81B . . 109.2 ?
C81 C82 H82A . . 109.5 ?
C81 C82 H82B . . 109.5 ?
C81 C82 H82C . . 109.5 ?
H82A C82 H82B . . 109.5 ?
H82A C82 H82C . . 109.5 ?
H82B C82 H82C . . 109.5 ?
C83 O6 H6 . . 109.5 ?
O6 C83 H83A . . 109.5 ?
O6 C83 H83B . . 109.5 ?
H83A C83 H83B . . 108.1 ?
C84 C83 O6 . . 110.7(5) ?
C84 C83 H83A . . 109.5 ?
C84 C83 H83B . . 109.5 ?
C83 C84 H84A . . 109.5 ?
C83 C84 H84B . . 109.5 ?
C83 C84 H84C . . 109.5 ?
H84A C84 H84B . . 109.5 ?
H84A C84 H84C . . 109.5 ?
H84B C84 H84C . . 109.5 ?
C87 O8 H8 . . 109.5 ?
O8 C87 H87A . . 105.2 ?
O8 C87 H87B . . 105.2 ?
O8 C87 H87C . . 107.0 ?
O8 C87 H87D . . 107.0 ?
O8 C87 C88 . . 128.4(11) ?
O8 C87 C89 . . 121.4(11) ?
H87A C87 H87B . . 105.9 ?
H87C C87 H87D . . 106.7 ?
C88 C87 H87A . . 105.2 ?
C88 C87 H87B . . 105.2 ?
C89 C87 H87C . . 107.0 ?
C89 C87 H87D . . 107.0 ?
C87 C88 H88A . . 109.5 ?
C87 C88 H88B . . 109.5 ?
C87 C88 H88C . . 109.5 ?
H88A C88 H88B . . 109.5 ?
H88A C88 H88C . . 109.5 ?
H88B C88 H88C . . 109.5 ?
C87 C89 H89A . . 109.5 ?
C87 C89 H89B . . 109.5 ?
C87 C89 H89C . . 109.5 ?
H89A C89 H89B . . 109.5 ?
H89A C89 H89C . . 109.5 ?
H89B C89 H89C . . 109.5 ?
C85 O7 H7 . . 109.5 ?
O7 C85 H85A . . 109.3 ?
O7 C85 H85B . . 109.3 ?
O7 C85 C86 . . 111.6(4) ?
H85A C85 H85B . . 108.0 ?
C86 C85 H85A . . 109.3 ?
C86 C85 H85B . . 109.3 ?
C85 C86 H86A . . 109.5 ?
C85 C86 H86B . . 109.5 ?
C85 C86 H86C . . 109.5 ?
H86A C86 H86B . . 109.5 ?
H86A C86 H86C . . 109.5 ?
H86B C86 H86C . . 109.5 ?

loop_
_geom_bond_atom_site_label_1
_geom_bond_atom_site_label_2
_geom_bond_site_symmetry_2
_geom_bond_distance
_geom_bond_publ_flag
Ni1 O1 . 1.828(3) yes
Ni1 O2 . 1.833(3) yes
Ni1 N1 . 1.863(3) yes
Ni1 N2 . 1.852(3) yes
O1 C1 . 1.315(5) ?
O2 C21 . 1.315(5) ?
N1 C7 . 1.298(5) ?
N1 C14 . 1.478(5) ?
N2 C27 . 1.314(5) ?
N2 C34 . 1.480(5) ?
C1 C2 . 1.407(5) ?
C1 C6 . 1.420(5) ?
C2 H2 . 0.9500 ?
C2 C3 . 1.380(5) ?
C3 H3 . 0.9500 ?
C3 C4 . 1.386(6) ?
C4 H4 . 0.9500 ?
C4 C5 . 1.368(5) ?
C5 H5 . 0.9500 ?
C5 C6 . 1.417(5) ?
C6 C7 . 1.458(5) ?
C7 C8 . 1.499(5) ?
C8 C9 . 1.386(5) ?
C8 C13 . 1.391(5) ?
C9 H9 . 0.9500 ?
C9 C10 . 1.387(5) ?
C10 H10 . 0.9500 ?
C10 C11 . 1.379(6) ?
C11 H11 . 0.9500 ?
C11 C12 . 1.384(6) ?
C12 H12 . 0.9500 ?
C12 C13 . 1.384(5) ?
C13 H13 . 0.9500 ?
C14 H14 . 1.0000 ?
C14 C15 . 1.520(5) ?
C14 C34 . 1.530(5) ?
C15 C16 . 1.388(5) ?
C15 C20 . 1.387(5) ?
C16 H16 . 0.9500 ?
C16 C17 . 1.387(6) ?
C17 H17 . 0.9500 ?
C17 C18 . 1.372(7) ?
C18 H18 . 0.9500 ?
C18 C19 . 1.375(7) ?
C19 H19 . 0.9500 ?
C19 C20 . 1.394(6) ?
C20 H20 . 0.9500 ?
C21 C22 . 1.412(5) ?
C21 C26 . 1.412(5) ?
C22 H22 . 0.9500 ?
C22 C23 . 1.375(6) ?
C23 H23 . 0.9500 ?
C23 C24 . 1.392(6) ?
C24 H24 . 0.9500 ?
C24 C25 . 1.387(6) ?
C25 H25 . 0.9500 ?
C25 C26 . 1.414(5) ?
C26 C27 . 1.450(6) ?
C27 C28 . 1.491(5) ?
C28 C29 . 1.394(6) ?
C28 C33 . 1.385(5) ?
C29 H29 . 0.9500 ?
C29 C30 . 1.378(6) ?
C30 H30 . 0.9500 ?
C30 C31 . 1.378(7) ?
C31 H31 . 0.9500 ?
C31 C32 . 1.368(6) ?
C32 H32 . 0.9500 ?
C32 C33 . 1.394(6) ?
C33 H33 . 0.9500 ?
C34 H34 . 1.0000 ?
C34 C35 . 1.518(5) ?
C35 C36 . 1.390(5) ?
C35 C40 . 1.390(6) ?
C36 H36 . 0.9500 ?
C36 C37 . 1.378(6) ?
C37 H37 . 0.9500 ?
C37 C38 . 1.370(7) ?
C38 H38 . 0.9500 ?
C38 C39 . 1.378(7) ?
C39 H39 . 0.9500 ?
C39 C40 . 1.370(6) ?
C40 H40 . 0.9500 ?
Ni2 O3 . 1.838(3) yes
Ni2 O4 . 1.826(3) yes
Ni2 N3 . 1.852(3) yes
Ni2 N4 . 1.860(3) yes
O3 C41 . 1.300(5) ?
O4 C61 . 1.307(5) ?
N3 C47 . 1.308(5) ?
N3 C54 . 1.478(5) ?
N4 C67 . 1.300(5) ?
N4 C74 . 1.472(5) ?
C41 C42 . 1.423(6) ?
C41 C46 . 1.413(6) ?
C42 H42 . 0.9500 ?
C42 C43 . 1.358(6) ?
C43 H43 . 0.9500 ?
C43 C44 . 1.383(6) ?
C44 H44 . 0.9500 ?
C44 C45 . 1.378(6) ?
C45 H45 . 0.9500 ?
C45 C46 . 1.411(6) ?
C46 C47 . 1.454(6) ?
C47 C48 . 1.503(5) ?
C48 C49 . 1.394(6) ?
C48 C53 . 1.394(5) ?
C49 H49 . 0.9500 ?
C49 C50 . 1.385(6) ?
C50 H50 . 0.9500 ?
C50 C51 . 1.375(7) ?
C51 H51 . 0.9500 ?
C51 C52 . 1.378(7) ?
C52 H52 . 0.9500 ?
C52 C53 . 1.387(6) ?
C53 H53 . 0.9500 ?
C54 H54 . 1.0000 ?
C54 C55 . 1.523(5) ?
C54 C74 . 1.540(5) ?
C55 C56 . 1.379(5) ?
C55 C60 . 1.393(6) ?
C56 H56 . 0.9500 ?
C56 C57 . 1.393(6) ?
C57 H57 . 0.9500 ?
C57 C58 . 1.366(7) ?
C58 H58 . 0.9500 ?
C58 C59 . 1.381(7) ?
C59 H59 . 0.9500 ?
C59 C60 . 1.371(6) ?
C60 H60 . 0.9500 ?
C61 C62 . 1.415(5) ?
C61 C66 . 1.421(6) ?
C62 H62 . 0.9500 ?
C62 C63 . 1.370(6) ?
C63 H63 . 0.9500 ?
C63 C64 . 1.403(6) ?
C64 H64 . 0.9500 ?
C64 C65 . 1.369(6) ?
C65 H65 . 0.9500 ?
C65 C66 . 1.411(6) ?
C66 C67 . 1.442(5) ?
C67 C68 . 1.497(5) ?
C68 C69 . 1.389(5) ?
C68 C73 . 1.393(5) ?
C69 H69 . 0.9500 ?
C69 C70 . 1.385(6) ?
C70 H70 . 0.9500 ?
C70 C71 . 1.378(6) ?
C71 H71 . 0.9500 ?
C71 C72 . 1.381(6) ?
C72 H72 . 0.9500 ?
C72 C73 . 1.375(6) ?
C73 H73 . 0.9500 ?
C74 H74 . 1.0000 ?
C74 C75 . 1.527(5) ?
C75 C76 . 1.381(6) ?
C75 C80 . 1.400(5) ?
C76 H76 . 0.9500 ?
C76 C77 . 1.390(6) ?
C77 H77 . 0.9500 ?
C77 C78 . 1.373(6) ?
C78 H78 . 0.9500 ?
C78 C79 . 1.380(6) ?
C79 H79 . 0.9500 ?
C79 C80 . 1.386(6) ?
C80 H80 . 0.9500 ?
O5 H5A . 0.8400 ?
O5 C81 . 1.410(5) ?
C81 H81A . 0.9900 ?
C81 H81B . 0.9900 ?
C81 C82 . 1.502(6) ?
C82 H82A . 0.9800 ?
C82 H82B . 0.9800 ?
C82 H82C . 0.9800 ?
O6 H6 . 0.8400 ?
O6 C83 . 1.460(7) ?
C83 H83A . 0.9900 ?
C83 H83B . 0.9900 ?
C83 C84 . 1.449(8) ?
C84 H84A . 0.9800 ?
C84 H84B . 0.9800 ?
C84 H84C . 0.9800 ?
O8 H8 . 0.8400 ?
O8 C87 . 1.275(8) ?
C87 H87A . 0.9900 ?
C87 H87B . 0.9900 ?
C87 H87C . 0.9900 ?
C87 H87D . 0.9900 ?
C87 C88 . 1.293(17) ?
C87 C89 . 1.50(2) ?
C88 H88A . 0.9800 ?
C88 H88B . 0.9800 ?
C88 H88C . 0.9800 ?
C89 H89A . 0.9800 ?
C89 H89B . 0.9800 ?
C89 H89C . 0.9800 ?
O7 H7 . 0.8400 ?
O7 C85 . 1.418(5) ?
C85 H85A . 0.9900 ?
C85 H85B . 0.9900 ?
C85 C86 . 1.496(7) ?
C86 H86A . 0.9800 ?
C86 H86B . 0.9800 ?
C86 H86C . 0.9800 ?

loop_
_geom_hbond_atom_site_label_D
_geom_hbond_atom_site_label_H
_geom_hbond_atom_site_label_A
_geom_hbond_site_symmetry_A
_geom_hbond_distance_DH
_geom_hbond_distance_HA
_geom_hbond_distance_DA
_geom_hbond_angle_DHA
_geom_hbond_publ_flag
O5 H5A O3 . 0.84 2.17 2.964(5) 156 yes
O6 H6 O1 . 0.84 2.13 2.928(5) 158 yes
O8 H8 O6 . 0.84 1.92 2.760(6) 174 yes
O7 H7 O2 . 0.84 2.16 2.988(4) 170 yes
C60 H60 O5 1_455 0.95 2.384 3.312(6) 166 yes
C12 H12 O8 1_455 0.95 2.441 3.388(7) 175 yes
C40 H40 O7 1_455 0.95 2.482 3.328(5) 148 yes

loop_
_geom_torsion_atom_site_label_1
_geom_torsion_atom_site_label_2
_geom_torsion_atom_site_label_3
_geom_torsion_atom_site_label_4
_geom_torsion_site_symmetry_1
_geom_torsion_site_symmetry_2
_geom_torsion_site_symmetry_3
_geom_torsion_site_symmetry_4
_geom_torsion
_geom_torsion_publ_flag
Ni1 O1 C1 C2 . . . . 177.0(3) ?
Ni1 O1 C1 C6 . . . . -3.1(6) ?
Ni1 O2 C21 C22 . . . . 175.4(3) ?
Ni1 O2 C21 C26 . . . . -5.3(6) ?
Ni1 N1 C7 C6 . . . . 10.3(5) ?
Ni1 N1 C7 C8 . . . . -168.9(3) ?
Ni1 N1 C14 C15 . . . . -85.4(3) ?
Ni1 N1 C14 C34 . . . . 36.3(3) ?
Ni1 N2 C27 C26 . . . . 8.2(5) ?
Ni1 N2 C27 C28 . . . . -173.9(3) ?
Ni1 N2 C34 C14 . . . . 39.5(3) ?
Ni1 N2 C34 C35 . . . . -80.1(3) ?
O1 Ni1 O2 C21 . . . . -169.3(3) ?
O1 Ni1 N1 C7 . . . . -14.5(3) ?
O1 Ni1 N1 C14 . . . . 169.9(2) ?
O1 C1 C2 C3 . . . . 179.8(4) ?
O1 C1 C6 C5 . . . . 178.5(4) ?
O1 C1 C6 C7 . . . . -5.7(6) ?
O2 Ni1 O1 C1 . . . . -168.8(3) ?
O2 Ni1 N2 C27 . . . . -14.8(4) ?
O2 Ni1 N2 C34 . . . . 163.5(2) ?
O2 C21 C22 C23 . . . . -177.3(4) ?
O2 C21 C26 C25 . . . . 176.9(4) ?
O2 C21 C26 C27 . . . . -6.4(6) ?
N1 Ni1 O1 C1 . . . . 10.8(3) ?
N1 Ni1 N2 C27 . . . . 165.7(3) ?
N1 Ni1 N2 C34 . . . . -16.0(2) ?
N1 C14 C15 C16 . . . . 12.3(5) ?
N1 C14 C15 C20 . . . . -168.5(3) ?
N1 C14 C34 N2 . . . . -47.4(4) yes
N1 C14 C34 C35 . . . . 73.7(3) ?
N1 C7 C8 C9 . . . . -101.1(4) ?
N1 C7 C8 C13 . . . . 84.1(4) yes
N2 Ni1 O2 C21 . . . . 13.2(3) ?
N2 Ni1 N1 C7 . . . . 162.9(3) ?
N2 Ni1 N1 C14 . . . . -12.6(3) ?
N2 C27 C28 C29 . . . . -97.7(5) ?
N2 C27 C28 C33 . . . . 80.3(5) yes
N2 C34 C35 C36 . . . . 17.7(5) ?
N2 C34 C35 C40 . . . . -168.5(3) ?
C1 C2 C3 C4 . . . . 1.6(6) ?
C1 C6 C7 N1 . . . . 1.9(6) ?
C1 C6 C7 C8 . . . . -178.8(3) ?
C2 C1 C6 C5 . . . . -1.6(5) ?
C2 C1 C6 C7 . . . . 174.2(3) ?
C2 C3 C4 C5 . . . . -1.3(6) ?
C3 C4 C5 C6 . . . . -0.5(6) ?
C4 C5 C6 C1 . . . . 1.9(5) ?
C4 C5 C6 C7 . . . . -173.9(3) ?
C5 C6 C7 N1 . . . . 177.6(3) ?
C5 C6 C7 C8 . . . . -3.1(5) ?
C6 C1 C2 C3 . . . . -0.2(6) ?
C6 C7 C8 C9 . . . . 79.6(4) ?
C6 C7 C8 C13 . . . . -95.2(4) ?
C7 N1 C14 C15 . . . . 98.7(4) ?
C7 N1 C14 C34 . . . . -139.6(3) ?
C7 C8 C9 C10 . . . . -173.3(3) ?
C7 C8 C13 C12 . . . . 174.2(3) ?
C8 C9 C10 C11 . . . . -0.7(6) ?
C9 C8 C13 C12 . . . . -0.7(6) ?
C9 C10 C11 C12 . . . . -0.8(6) ?
C10 C11 C12 C13 . . . . 1.6(6) ?
C11 C12 C13 C8 . . . . -0.9(6) ?
C13 C8 C9 C10 . . . . 1.4(6) ?
C14 N1 C7 C6 . . . . -174.5(3) ?
C14 N1 C7 C8 . . . . 6.3(5) ?
C14 C15 C16 C17 . . . . 178.9(4) ?
C14 C15 C20 C19 . . . . -178.8(3) ?
C14 C34 C35 C36 . . . . -99.5(4) ?
C14 C34 C35 C40 . . . . 74.3(4) ?
C15 C14 C34 N2 . . . . 75.1(4) ?
C15 C14 C34 C35 . . . . -163.8(3) ?
C15 C16 C17 C18 . . . . 0.1(7) ?
C16 C15 C20 C19 . . . . 0.4(6) ?
C16 C17 C18 C19 . . . . 0.2(7) ?
C17 C18 C19 C20 . . . . -0.1(7) ?
C18 C19 C20 C15 . . . . -0.2(6) ?
C20 C15 C16 C17 . . . . -0.4(6) ?
C21 C22 C23 C24 . . . . -0.7(6) ?
C21 C26 C27 N2 . . . . 4.9(6) ?
C21 C26 C27 C28 . . . . -173.0(3) ?
C22 C21 C26 C25 . . . . -3.9(5) ?
C22 C21 C26 C27 . . . . 172.8(4) ?
C22 C23 C24 C25 . . . . -1.6(6) ?
C23 C24 C25 C26 . . . . 1.1(6) ?
C24 C25 C26 C21 . . . . 1.7(6) ?
C24 C25 C26 C27 . . . . -175.1(3) ?
C25 C26 C27 N2 . . . . -178.4(4) ?
C25 C26 C27 C28 . . . . 3.6(5) ?
C26 C21 C22 C23 . . . . 3.4(6) ?
C26 C27 C28 C29 . . . . 80.3(5) ?
C26 C27 C28 C33 . . . . -101.7(4) ?
C27 N2 C34 C14 . . . . -142.1(3) ?
C27 N2 C34 C35 . . . . 98.3(4) ?
C27 C28 C29 C30 . . . . 176.7(4) ?
C27 C28 C33 C32 . . . . -178.1(4) ?
C28 C29 C30 C31 . . . . 0.6(7) ?
C29 C28 C33 C32 . . . . 0.0(6) ?
C29 C30 C31 C32 . . . . 1.6(7) ?
C30 C31 C32 C33 . . . . -3.0(7) ?
C31 C32 C33 C28 . . . . 2.2(6) ?
C33 C28 C29 C30 . . . . -1.3(6) ?
C34 N2 C27 C26 . . . . -169.9(3) ?
C34 N2 C27 C28 . . . . 8.1(5) ?
C34 C14 C15 C16 . . . . -105.1(4) ?
C34 C14 C15 C20 . . . . 74.1(4) ?
C34 C35 C36 C37 . . . . 174.1(4) ?
C34 C35 C40 C39 . . . . -174.3(4) ?
C35 C36 C37 C38 . . . . 0.4(7) ?
C36 C35 C40 C39 . . . . -0.2(6) ?
C36 C37 C38 C39 . . . . -1.2(8) ?
C37 C38 C39 C40 . . . . 1.3(8) ?
C38 C39 C40 C35 . . . . -0.6(7) ?
C40 C35 C36 C37 . . . . 0.3(6) ?
Ni2 O3 C41 C42 . . . . 179.8(3) ?
Ni2 O3 C41 C46 . . . . 0.4(7) ?
Ni2 O4 C61 C62 . . . . 168.8(3) ?
Ni2 O4 C61 C66 . . . . -12.6(7) ?
Ni2 N3 C47 C46 . . . . 6.8(5) ?
Ni2 N3 C47 C48 . . . . -173.3(3) ?
Ni2 N3 C54 C55 . . . . -85.0(3) ?
Ni2 N3 C54 C74 . . . . 36.9(3) ?
Ni2 N4 C67 C66 . . . . 5.9(5) ?
Ni2 N4 C67 C68 . . . . -174.3(3) ?
Ni2 N4 C74 C54 . . . . 38.2(3) ?
Ni2 N4 C74 C75 . . . . -83.4(3) ?
O3 Ni2 O4 C61 . . . . -164.7(4) ?
O3 Ni2 N3 C47 . . . . -8.7(4) ?
O3 Ni2 N3 C54 . . . . 168.7(3) ?
O3 C41 C42 C43 . . . . -178.3(4) ?
O3 C41 C46 C45 . . . . 177.7(4) ?
O3 C41 C46 C47 . . . . -4.9(7) ?
O4 Ni2 O3 C41 . . . . -176.3(4) ?
O4 Ni2 N4 C67 . . . . -14.4(3) ?
O4 Ni2 N4 C74 . . . . 166.3(3) ?
O4 C61 C62 C63 . . . . 177.6(4) ?
O4 C61 C66 C65 . . . . -178.2(4) ?
O4 C61 C66 C67 . . . . -1.6(7) ?
N3 Ni2 O3 C41 . . . . 5.2(4) ?
N3 Ni2 N4 C67 . . . . 164.2(3) ?
N3 Ni2 N4 C74 . . . . -15.2(3) ?
N3 C54 C55 C56 . . . . -0.5(5) ?
N3 C54 C55 C60 . . . . 179.6(3) ?
N3 C54 C74 N4 . . . . -46.9(3) yes
N3 C54 C74 C75 . . . . 75.7(3) ?
N3 C47 C48 C49 . . . . -99.9(5) ?
N3 C47 C48 C53 . . . . 79.2(5) yes
N4 Ni2 O4 C61 . . . . 17.6(4) ?
N4 Ni2 N3 C47 . . . . 169.0(3) ?
N4 Ni2 N3 C54 . . . . -13.5(2) ?
N4 C67 C68 C69 . . . . -98.7(4) ?
N4 C67 C68 C73 . . . . 85.4(4) yes
N4 C74 C75 C76 . . . . 11.4(5) ?
N4 C74 C75 C80 . . . . -170.1(3) ?
C41 C42 C43 C44 . . . . -0.1(7) ?
C41 C46 C47 N3 . . . . 1.2(6) ?
C41 C46 C47 C48 . . . . -178.6(4) ?
C42 C41 C46 C45 . . . . -1.7(6) ?
C42 C41 C46 C47 . . . . 175.6(4) ?
C42 C43 C44 C45 . . . . -0.3(7) ?
C43 C44 C45 C46 . . . . -0.3(7) ?
C44 C45 C46 C41 . . . . 1.3(6) ?
C44 C45 C46 C47 . . . . -176.1(4) ?
C45 C46 C47 N3 . . . . 178.6(4) ?
C45 C46 C47 C48 . . . . -1.3(5) ?
C46 C41 C42 C43 . . . . 1.2(6) ?
C46 C47 C48 C49 . . . . 80.0(5) ?
C46 C47 C48 C53 . . . . -100.9(4) ?
C47 N3 C54 C55 . . . . 92.7(4) ?
C47 N3 C54 C74 . . . . -145.4(3) ?
C47 C48 C49 C50 . . . . 179.0(4) ?
C47 C48 C53 C52 . . . . -178.7(4) ?
C48 C49 C50 C51 . . . . -0.6(7) ?
C49 C48 C53 C52 . . . . 0.4(6) ?
C49 C50 C51 C52 . . . . 1.1(7) ?
C50 C51 C52 C53 . . . . -0.8(7) ?
C51 C52 C53 C48 . . . . 0.1(6) ?
C53 C48 C49 C50 . . . . -0.1(6) ?
C54 N3 C47 C46 . . . . -170.5(3) ?
C54 N3 C47 C48 . . . . 9.4(5) ?
C54 C55 C56 C57 . . . . 179.2(4) ?
C54 C55 C60 C59 . . . . -178.5(4) ?
C54 C74 C75 C76 . . . . -106.4(4) ?
C54 C74 C75 C80 . . . . 72.1(4) ?
C55 C54 C74 N4 . . . . 75.2(4) ?
C55 C54 C74 C75 . . . . -162.2(3) ?
C55 C56 C57 C58 . . . . 0.1(7) ?
C56 C55 C60 C59 . . . . 1.6(7) ?
C56 C57 C58 C59 . . . . 0.1(8) ?
C57 C58 C59 C60 . . . . 0.6(8) ?
C58 C59 C60 C55 . . . . -1.4(8) ?
C60 C55 C56 C57 . . . . -0.9(6) ?
C61 C62 C63 C64 . . . . 0.4(7) ?
C61 C66 C67 N4 . . . . 5.0(6) ?
C61 C66 C67 C68 . . . . -174.8(3) ?
C62 C61 C66 C65 . . . . 0.4(6) ?
C62 C61 C66 C67 . . . . 176.9(4) ?
C62 C63 C64 C65 . . . . 1.0(6) ?
C63 C64 C65 C66 . . . . -1.7(6) ?
C64 C65 C66 C61 . . . . 1.0(6) ?
C64 C65 C66 C67 . . . . -175.6(4) ?
C65 C66 C67 N4 . . . . -178.5(4) ?
C65 C66 C67 C68 . . . . 1.6(5) ?
C66 C61 C62 C63 . . . . -1.0(7) ?
C66 C67 C68 C69 . . . . 81.1(5) ?
C66 C67 C68 C73 . . . . -94.8(4) ?
C67 N4 C74 C54 . . . . -141.2(3) ?
C67 N4 C74 C75 . . . . 97.2(4) ?
C67 C68 C69 C70 . . . . -174.7(4) ?
C67 C68 C73 C72 . . . . 175.1(3) ?
C68 C69 C70 C71 . . . . -0.3(6) ?
C69 C68 C73 C72 . . . . -0.9(6) ?
C69 C70 C71 C72 . . . . -0.8(7) ?
C70 C71 C72 C73 . . . . 1.1(6) ?
C71 C72 C73 C68 . . . . -0.2(6) ?
C73 C68 C69 C70 . . . . 1.2(6) ?
C74 N4 C67 C66 . . . . -174.9(3) ?
C74 N4 C67 C68 . . . . 5.0(5) ?
C74 C54 C55 C56 . . . . -118.4(4) ?
C74 C54 C55 C60 . . . . 61.7(4) ?
C74 C75 C76 C77 . . . . 178.4(4) ?
C74 C75 C80 C79 . . . . -178.5(4) ?
C75 C76 C77 C78 . . . . 0.2(7) ?
C76 C75 C80 C79 . . . . 0.1(6) ?
C76 C77 C78 C79 . . . . -0.2(7) ?
C77 C78 C79 C80 . . . . 0.1(7) ?
C78 C79 C80 C75 . . . . -0.1(6) ?
C80 C75 C76 C77 . . . . -0.1(6) ?
